data_7048554
loop_
_publ_author_name
'Cade, Ian A.'
'Hill, Anthony F.'
'McQueen, Caitlin M. A.'

_publ_section_title
;
 Isoselenocarbonyl complexes.
;
_journal_issue 6
_journal_name_full 'Dalton transactions (Cambridge, England : 2003)'
_journal_page_first 2000
_journal_page_last 2012
_journal_paper_doi 10.1039/c8dt04947e
_journal_volume 48
_journal_year 2019
_chemical_absolute_configuration ad
_chemical_formula_moiety 'C30 H37 B1 Mo1 N6 O4 Ru1 Se1'
_chemical_formula_sum 'C30 H37 B Mo N6 O4 Ru Se'
_chemical_formula_weight 832.44
_space_group_IT_number 4
_space_group_name_Hall 'P 2yb'
_space_group_name_H-M_alt 'P 1 21 1'
_symmetry_cell_setting monoclinic
_symmetry_space_group_name_Hall 'P 2yb'
_symmetry_space_group_name_H-M 'P 1 21 1'
_atom_sites_solution_hydrogens geom
_atom_sites_solution_primary direct
_audit_creation_date 09-09-02
_audit_creation_method CRYSTALS_ver_12.85
_audit_update_record
;
2009-12-15 deposited with the CCDC.
2019-01-10 downloaded from the CCDC.
;
_cell_angle_alpha 90
_cell_angle_beta 115.5514(8)
_cell_angle_gamma 90
_cell_formula_units_Z 2
_cell_length_a 9.5378(2)
_cell_length_b 18.6556(2)
_cell_length_c 10.5052(2)
_cell_measurement_reflns_used 28323
_cell_measurement_temperature 200
_cell_measurement_theta_max 27
_cell_measurement_theta_min 2.6
_cell_volume 1686.41(5)
_computing_cell_refinement 'DENZO/SCALEPACK (Otwinowski & Minor, 1997)'
_computing_data_collection 'COLLECT (Nonius, 1997-2001).'
_computing_data_reduction 'DENZO/SCALEPACK (Otwinowski & Minor, 1997)'
_computing_molecular_graphics 'Ortep-3 for Windows v. 2.01'
_computing_publication_material 'CRYSTALS (Betteridge et al., 2003)'
_computing_structure_refinement 'CRYSTALS (Betteridge et al., 2003)'
_computing_structure_solution 'SIR92 (Altomare et al., 1994)'
_diffrn_ambient_temperature 200
_diffrn_measured_fraction_theta_full 0.998
_diffrn_measured_fraction_theta_max 0.998
_diffrn_measurement_device 'Nonius KappaCCD'
_diffrn_measurement_device_type Area
_diffrn_measurement_method \w
_diffrn_radiation_monochromator graphite
_diffrn_radiation_type 'Mo K\a'
_diffrn_radiation_wavelength 0.71073
_diffrn_reflns_av_R_equivalents 0.047
_diffrn_reflns_limit_h_max 12
_diffrn_reflns_limit_h_min -12
_diffrn_reflns_limit_k_max 24
_diffrn_reflns_limit_k_min -24
_diffrn_reflns_limit_l_max 13
_diffrn_reflns_limit_l_min -13
_diffrn_reflns_number 39657
_diffrn_reflns_theta_full 27.468
_diffrn_reflns_theta_max 27.468
_diffrn_reflns_theta_min 2.607
_diffrn_standards_number 0
_exptl_absorpt_coefficient_mu 1.942
_exptl_absorpt_correction_T_max 0.848
_exptl_absorpt_correction_T_min 0.691
_exptl_absorpt_correction_type integration
_exptl_absorpt_process_details
;
Gaussian integration (Coppens, 1970)
;
_exptl_crystal_colour orange
_exptl_crystal_density_diffrn 1.639
_exptl_crystal_density_method 'not measured'
_exptl_crystal_description plate
_exptl_crystal_F_000 832
_exptl_crystal_size_max 0.34
_exptl_crystal_size_mid 0.23
_exptl_crystal_size_min 0.11
_refine_diff_density_max 1.65
_refine_diff_density_min -1.97
_refine_ls_abs_structure_details 'Flack (1983), 3737 Friedel-pairs'
_refine_ls_abs_structure_Flack 0.003(8)
_refine_ls_extinction_method None
_refine_ls_goodness_of_fit_ref 0.8228
_refine_ls_hydrogen_treatment constr
_refine_ls_matrix_type full
_refine_ls_number_parameters 398
_refine_ls_number_reflns 7692
_refine_ls_number_restraints 1
_refine_ls_R_factor_all 0.0322
_refine_ls_R_factor_gt 0.0248
_refine_ls_shift/su_max 0.000901
_refine_ls_structure_factor_coef Fsqd
_refine_ls_weighting_details
;
Method, part 1, Chebychev polynomial, (Watkin, 1994, Prince, 1982)
[weight] = 1.0/[A~0~*T~0~(x)+A~1~*T~1~(x) ... +A~n-1~]*T~n-1~(x)]
where A~i~ are the Chebychev coefficients listed below and x= Fcalc/Fmax
Method = Robust Weighting (Prince, 1982)
W = [weight] * [1-(deltaF/6*sigmaF)^2^]^2^
A~i~ are:
13.3 18.9 9.55 2.78
;
_refine_ls_weighting_scheme calc
_refine_ls_wR_factor_all 0.0663
_refine_ls_wR_factor_gt 0.0592
_refine_ls_wR_factor_ref 0.0663
_reflns_limit_h_max 11
_reflns_limit_h_min -12
_reflns_limit_k_max 24
_reflns_limit_k_min -24
_reflns_limit_l_max 13
_reflns_limit_l_min 0
_reflns_number_gt 6643
_reflns_number_total 7714
_reflns_threshold_expression I>2.0\s(I)
_oxford_diffrn_Wilson_B_factor 2.35
_oxford_diffrn_Wilson_scale 18.43
_oxford_refine_ls_r_factor_ref 0.0322
_oxford_refine_ls_scale 0.27338(11)
_oxford_reflns_number_all 7692
_oxford_reflns_threshold_expression_ref I>-10.0\s(I)
_oxford_structure_analysis_title '9020948 cmc28'
_cod_data_source_file c8dt04947e2.cif
_cod_data_source_block cade049
_cod_depositor_comments
;
The following automatic conversions were performed:

'_symmetry_cell_setting' value 'Monoclinic' changed to 'monoclinic'
according to
/home/data/users/saulius/crontab/automatic-downloads/rss-feeds/RSC/lib/dictionaries/cif_core.dic
dictionary named 'cif_core.dic' version 2.4.2 from 2011-04-26.

Automatic conversion script
Id: cif_fix_values 4973 2017-02-22 13:04:09Z antanas 

 Adding full bibliography for 7048552--7048555.cif.
;
_cod_original_sg_symbol_H-M 'P 1 21 1 '
_cod_original_formula_sum 'C30 H37 B1 Mo1 N6 O4 Ru1 Se1'
_cod_database_code 7048554

loop_
_symmetry_equiv_pos_as_xyz
x,y,z
-x,y+1/2,-z

loop_
_atom_site_label
_atom_site_type_symbol
_atom_site_fract_x
_atom_site_fract_y
_atom_site_fract_z
_atom_site_U_iso_or_equiv
_atom_site_occupancy
_atom_site_adp_type
_atom_site_refinement_flags_posn
Mo1 Mo 0.50879(4) 0.70638(4) 0.71743(3) 0.0269 1.0000 Uani .
Ru1 Ru 0.28695(3) 0.85038(4) 0.99189(3) 0.0275 1.0000 Uani .
Se1 Se 0.54997(4) 0.83977(4) 0.98668(4) 0.0378 1.0000 Uani .
O1 O 0.7043(4) 0.82475(19) 0.6540(4) 0.0560 1.0000 Uani .
O2 O 0.8230(4) 0.64639(19) 0.9471(4) 0.0505 1.0000 Uani .
O3 O 0.1138(5) 0.7492(2) 0.7478(4) 0.0624 1.0000 Uani .
O4 O 0.2118(6) 0.9810(2) 0.8059(5) 0.0784 1.0000 Uani .
N1 N 0.2818(4) 0.73448(17) 0.5372(3) 0.0312 1.0000 Uani .
N2 N 0.1795(4) 0.68119(17) 0.4634(3) 0.0331 1.0000 Uani .
N3 N 0.3702(4) 0.61755(17) 0.7500(3) 0.0295 1.0000 Uani .
N4 N 0.2599(4) 0.58149(17) 0.6386(4) 0.0321 1.0000 Uani .
N5 N 0.5142(4) 0.62626(18) 0.5532(4) 0.0327 1.0000 Uani .
N6 N 0.3784(4) 0.59175(18) 0.4665(4) 0.0335 1.0000 Uani .
C1 C 0.5182(4) 0.7714(2) 0.8526(4) 0.0259 1.0000 Uani .
C2 C 0.6315(5) 0.7809(2) 0.6734(4) 0.0372 1.0000 Uani .
C3 C 0.7066(5) 0.6684(2) 0.8628(4) 0.0345 1.0000 Uani .
C4 C 0.1862(5) 0.7878(3) 0.8350(4) 0.0391 1.0000 Uani .
C5 C 0.2429(6) 0.9313(3) 0.8745(5) 0.0469 1.0000 Uani .
C6 C 0.3832(5) 0.8079(2) 1.2173(4) 0.0322 1.0000 Uani .
C7 C 0.3700(5) 0.8842(2) 1.2173(4) 0.0361 1.0000 Uani .
C8 C 0.2082(5) 0.9011(2) 1.1414(5) 0.0363 1.0000 Uani .
C9 C 0.1247(4) 0.8360(2) 1.0898(4) 0.0331 1.0000 Uani .
C10 C 0.2359(5) 0.7787(2) 1.1396(4) 0.0311 1.0000 Uani .
C11 C 0.2088(5) 0.7970(2) 0.4921(4) 0.0352 1.0000 Uani .
C12 C 0.0553(5) 0.7837(2) 0.3916(4) 0.0389 1.0000 Uani .
C13 C 0.0411(4) 0.7109(3) 0.3761(4) 0.0350 1.0000 Uani .
C14 C 0.3727(5) 0.5882(2) 0.8685(4) 0.0354 1.0000 Uani .
C15 C 0.2625(5) 0.5334(2) 0.8318(5) 0.0408 1.0000 Uani .
C16 C 0.1936(5) 0.5303(2) 0.6868(5) 0.0377 1.0000 Uani .
C17 C 0.6237(6) 0.6048(2) 0.5137(5) 0.0365 1.0000 Uani .
C18 C 0.5604(6) 0.5567(2) 0.4022(5) 0.0432 1.0000 Uani .
C19 C 0.4067(6) 0.5490(2) 0.3733(4) 0.0406 1.0000 Uani .
C61 C 0.5310(6) 0.7659(3) 1.2960(5) 0.0504 1.0000 Uani .
C71 C 0.4976(7) 0.9362(3) 1.3000(6) 0.0625 1.0000 Uani .
C81 C 0.1388(8) 0.9749(3) 1.1275(7) 0.0652 1.0000 Uani .
C91 C -0.0482(5) 0.8276(3) 1.0133(5) 0.0525 1.0000 Uani .
C101 C 0.1964(6) 0.6996(2) 1.1215(5) 0.0451 1.0000 Uani .
C111 C 0.2863(6) 0.8668(2) 0.5480(5) 0.0488 1.0000 Uani .
C131 C -0.0970(5) 0.6681(3) 0.2811(5) 0.0444 1.0000 Uani .
C141 C 0.4836(6) 0.6126(3) 1.0121(5) 0.0443 1.0000 Uani .
C161 C 0.0732(6) 0.4795(3) 0.5907(6) 0.0537 1.0000 Uani .
C171 C 0.7872(6) 0.6325(3) 0.5848(5) 0.0464 1.0000 Uani .
C191 C 0.2842(7) 0.5046(3) 0.2640(5) 0.0582 1.0000 Uani .
B1 B 0.2297(6) 0.6015(2) 0.4866(5) 0.0358 1.0000 Uani .
H11 H 0.1355 0.5684 0.4138 0.0353 1.0000 Uiso R
H121 H -0.0209 0.8167 0.3449 0.0457 1.0000 Uiso R
H151 H 0.2409 0.5043 0.8928 0.0506 1.0000 Uiso R
H181 H 0.6126 0.5336 0.3574 0.0549 1.0000 Uiso R
H611 H 0.5261 0.7197 1.2520 0.0724 1.0000 Uiso R
H612 H 0.5448 0.7592 1.3905 0.0725 1.0000 Uiso R
H613 H 0.6157 0.7913 1.2962 0.0725 1.0000 Uiso R
H711 H 0.4645 0.9836 1.2682 0.0968 1.0000 Uiso R
H712 H 0.5230 0.9335 1.3987 0.0969 1.0000 Uiso R
H713 H 0.5883 0.9257 1.2870 0.0974 1.0000 Uiso R
H811 H 0.0486 0.9783 1.0394 0.1089 1.0000 Uiso R
H812 H 0.1102 0.9825 1.2024 0.1085 1.0000 Uiso R
H813 H 0.2130 1.0100 1.1316 0.1092 1.0000 Uiso R
H911 H -0.0728 0.7877 0.9495 0.0791 1.0000 Uiso R
H912 H -0.0947 0.8223 1.0767 0.0792 1.0000 Uiso R
H913 H -0.0885 0.8697 0.9588 0.0791 1.0000 Uiso R
H1011 H 0.1130 0.6905 1.0306 0.0713 1.0000 Uiso R
H1012 H 0.1682 0.6849 1.1942 0.0717 1.0000 Uiso R
H1013 H 0.2859 0.6740 1.1295 0.0715 1.0000 Uiso R
H1111 H 0.3428 0.8646 0.6473 0.0678 1.0000 Uiso R
H1112 H 0.2096 0.9041 0.5234 0.0673 1.0000 Uiso R
H1113 H 0.3588 0.8774 0.5097 0.0677 1.0000 Uiso R
H1311 H -0.0746 0.6405 0.2152 0.0639 1.0000 Uiso R
H1312 H -0.1296 0.6355 0.3334 0.0641 1.0000 Uiso R
H1313 H -0.1819 0.6994 0.2282 0.0638 1.0000 Uiso R
H1411 H 0.4856 0.6643 1.0192 0.0683 1.0000 Uiso R
H1412 H 0.5848 0.5969 1.0282 0.0682 1.0000 Uiso R
H1413 H 0.4550 0.5922 1.0810 0.0676 1.0000 Uiso R
H1611 H -0.0064 0.5050 0.5152 0.0772 1.0000 Uiso R
H1612 H 0.1210 0.4460 0.5506 0.0767 1.0000 Uiso R
H1613 H 0.0273 0.4536 0.6418 0.0778 1.0000 Uiso R
H1711 H 0.8217 0.6373 0.6839 0.0756 1.0000 Uiso R
H1712 H 0.8555 0.6011 0.5657 0.0752 1.0000 Uiso R
H1713 H 0.7920 0.6785 0.5481 0.0752 1.0000 Uiso R
H1911 H 0.2435 0.4715 0.3081 0.0826 1.0000 Uiso R
H1912 H 0.3316 0.4804 0.2118 0.0827 1.0000 Uiso R
H1913 H 0.2023 0.5340 0.2011 0.0835 1.0000 Uiso R

loop_
_atom_site_aniso_label
_atom_site_aniso_U_11
_atom_site_aniso_U_22
_atom_site_aniso_U_33
_atom_site_aniso_U_23
_atom_site_aniso_U_13
_atom_site_aniso_U_12
Mo1 0.03038(15) 0.02532(14) 0.02393(14) -0.00247(12) 0.01066(11) -0.00078(13)
Ru1 0.02734(13) 0.03058(15) 0.02612(13) -0.00076(12) 0.01291(11) -0.00194(12)
Se1 0.03218(19) 0.0463(2) 0.0398(2) -0.02024(18) 0.02012(16) -0.01171(18)
O1 0.069(2) 0.0480(19) 0.053(2) 0.0007(15) 0.0280(18) -0.0225(17)
O2 0.0394(17) 0.0508(19) 0.0434(18) 0.0042(15) 0.0010(14) 0.0039(14)
O3 0.056(2) 0.082(3) 0.048(2) -0.0246(19) 0.0205(17) -0.024(2)
O4 0.122(4) 0.053(2) 0.065(3) 0.023(2) 0.046(3) 0.020(2)
N1 0.0320(16) 0.0277(15) 0.0283(15) -0.0010(12) 0.0078(13) 0.0016(13)
N2 0.0360(17) 0.0285(15) 0.0282(16) -0.0034(12) 0.0075(13) 0.0014(13)
N3 0.0293(16) 0.0305(15) 0.0269(15) -0.0014(12) 0.0103(13) 0.0001(12)
N4 0.0318(16) 0.0259(15) 0.0350(17) -0.0018(13) 0.0111(14) -0.0031(12)
N5 0.0378(18) 0.0314(17) 0.0294(16) -0.0008(13) 0.0149(14) 0.0034(14)
N6 0.0414(19) 0.0254(15) 0.0268(17) -0.0043(13) 0.0083(14) 0.0004(14)
C1 0.0233(16) 0.0276(16) 0.0280(16) -0.0022(13) 0.0121(14) -0.0013(13)
C2 0.044(2) 0.036(2) 0.030(2) -0.0055(17) 0.0147(18) -0.0027(18)
C3 0.039(2) 0.031(2) 0.031(2) -0.0067(15) 0.0126(17) -0.0080(16)
C4 0.038(2) 0.051(3) 0.029(2) -0.0081(18) 0.0152(18) -0.0106(19)
C5 0.062(3) 0.044(3) 0.039(2) 0.006(2) 0.026(2) 0.005(2)
C6 0.0308(19) 0.043(2) 0.0245(18) 0.0021(15) 0.0136(16) 0.0017(16)
C7 0.043(2) 0.041(2) 0.030(2) -0.0088(17) 0.0212(18) -0.0112(18)
C8 0.049(2) 0.0302(19) 0.042(2) 0.0002(16) 0.032(2) 0.0020(17)
C9 0.0290(16) 0.041(2) 0.0340(18) 0.0024(16) 0.0181(15) -0.0009(16)
C10 0.035(2) 0.0315(19) 0.033(2) 0.0020(16) 0.0207(18) -0.0032(16)
C11 0.042(2) 0.0302(19) 0.032(2) -0.0011(16) 0.0145(18) 0.0059(17)
C12 0.041(2) 0.038(2) 0.030(2) 0.0017(16) 0.0082(17) 0.0121(18)
C13 0.0345(18) 0.044(2) 0.0255(16) -0.0025(17) 0.0116(14) 0.0033(18)
C14 0.039(2) 0.036(2) 0.036(2) 0.0006(17) 0.0203(18) 0.0036(17)
C15 0.042(2) 0.037(2) 0.049(2) 0.0063(18) 0.025(2) -0.0028(18)
C16 0.036(2) 0.0295(19) 0.050(2) 0.0025(17) 0.0206(19) -0.0042(16)
C17 0.051(2) 0.031(2) 0.033(2) 0.0079(16) 0.0232(19) 0.0115(18)
C18 0.067(3) 0.034(2) 0.037(2) 0.0034(17) 0.030(2) 0.017(2)
C19 0.066(3) 0.0279(19) 0.0260(19) 0.0005(15) 0.0180(19) 0.0084(19)
C61 0.037(2) 0.071(3) 0.038(2) 0.008(2) 0.010(2) 0.010(2)
C71 0.071(4) 0.072(4) 0.048(3) -0.025(3) 0.030(3) -0.041(3)
C81 0.091(4) 0.043(3) 0.084(4) -0.001(3) 0.060(4) 0.017(3)
C91 0.030(2) 0.071(4) 0.055(3) 0.015(2) 0.017(2) 0.004(2)
C101 0.055(3) 0.036(2) 0.051(2) 0.003(2) 0.029(2) -0.004(2)
C111 0.059(3) 0.030(2) 0.046(2) 0.0002(17) 0.011(2) 0.0048(19)
C131 0.036(2) 0.056(3) 0.034(2) -0.0016(19) 0.0083(18) -0.002(2)
C141 0.055(3) 0.052(3) 0.030(2) 0.0006(19) 0.0219(19) -0.006(2)
C161 0.049(3) 0.037(2) 0.069(3) -0.007(2) 0.019(2) -0.013(2)
C171 0.046(3) 0.057(3) 0.044(2) 0.005(2) 0.027(2) 0.008(2)
C191 0.084(4) 0.039(2) 0.043(3) -0.014(2) 0.020(3) -0.004(2)
B1 0.041(2) 0.026(2) 0.032(2) -0.0049(17) 0.0084(19) -0.0015(18)

loop_
_atom_type_symbol
_atom_type_scat_dispersion_real
_atom_type_scat_dispersion_imag
_atom_type_scat_Cromer_Mann_a1
_atom_type_scat_Cromer_Mann_b1
_atom_type_scat_Cromer_Mann_a2
_atom_type_scat_Cromer_Mann_b2
_atom_type_scat_Cromer_Mann_a3
_atom_type_scat_Cromer_Mann_b3
_atom_type_scat_Cromer_Mann_a4
_atom_type_scat_Cromer_Mann_b4
_atom_type_scat_Cromer_Mann_c
_atom_type_scat_source
C 0.0033 0.0016 2.3100 20.8439 1.0200 10.2075 1.5886 0.5687 0.8650 51.6512 0.2156 'International Tables Vol C 4.2.6.8 and 6.1.1.4'
H 0.0000 0.0000 0.4930 10.5109 0.3229 26.1257 0.1402 3.1424 0.0408 57.7998 0.0030 'International Tables Vol C 4.2.6.8 and 6.1.1.4'
B 0.0013 0.0007 2.0545 23.2185 1.3326 1.0210 1.0979 60.3498 0.7068 0.1403 -0.1932 'International Tables Vol C 4.2.6.8 and 6.1.1.4'
Mo -1.6832 0.6857 3.7025 0.2772 17.2356 1.0958 12.8876 11.0040 3.7429 61.6584 4.3875 'International Tables Vol C 4.2.6.8 and 6.1.1.4'
N 0.0061 0.0033 12.2126 0.0057 3.1322 9.8933 2.0125 28.9975 1.1663 0.5826 -11.5290 'International Tables Vol C 4.2.6.8 and 6.1.1.4'
O 0.0106 0.0060 3.0485 13.2771 2.2868 5.7011 1.5463 0.3239 0.8670 32.9089 0.2508 'International Tables Vol C 4.2.6.8 and 6.1.1.4'
Ru -1.2594 0.8363 19.2674 0.8085 12.9182 8.4347 4.8634 24.7997 1.5676 94.2928 5.3787 'International Tables Vol C 4.2.6.8 and 6.1.1.4'
Se -0.0929 2.2259 17.0006 2.4098 5.8196 0.2726 3.9731 15.2372 4.3543 43.8163 2.8409 'International Tables Vol C 4.2.6.8 and 6.1.1.4'

loop_
_exptl_crystal_face_index_h
_exptl_crystal_face_index_k
_exptl_crystal_face_index_l
_exptl_crystal_face_perp_dist
1 0 0 0.100
-1 0 0 0.060
0 0 1 0.090
-2 0 3 0.073
4 0 -3 0.092
-3 -6 5 0.030
3 6 -5 0.100
0 3 1 0.104
8 5 -4 0.077
-7 -7 6 0.025
2 -5 -4 0.127

loop_
_geom_angle_atom_site_label_1
_geom_angle_atom_site_label_2
_geom_angle_atom_site_label_3
_geom_angle
_geom_angle_publ_flag
N1 Mo1 N3 83.27(12) yes
N1 Mo1 N5 81.04(12) yes
N3 Mo1 N5 80.74(12) yes
N1 Mo1 C1 101.86(14) yes
N3 Mo1 C1 101.89(14) yes
N5 Mo1 C1 176.24(15) yes
N1 Mo1 C2 95.20(15) yes
N3 Mo1 C2 174.91(14) yes
N5 Mo1 C2 94.23(14) yes
C1 Mo1 C2 83.17(16) yes
N1 Mo1 C3 171.84(14) yes
N3 Mo1 C3 92.66(14) yes
N5 Mo1 C3 91.34(14) yes
C1 Mo1 C3 85.87(16) yes
C2 Mo1 C3 88.24(17) yes
Se1 Ru1 C4 93.89(14) yes
Se1 Ru1 C5 89.53(16) yes
C4 Ru1 C5 92.2(2) yes
Se1 Ru1 C6 92.08(10) yes
C4 Ru1 C6 120.77(18) yes
C5 Ru1 C6 146.76(19) yes
Se1 Ru1 C7 98.19(12) yes
C4 Ru1 C7 154.54(17) yes
C5 Ru1 C7 110.16(19) yes
C6 Ru1 C7 36.83(14) yes
Se1 Ru1 C8 133.32(12) yes
C4 Ru1 C8 132.31(18) yes
C5 Ru1 C8 94.22(19) yes
C6 Ru1 C8 61.43(15) yes
C7 Ru1 C8 37.48(17) yes
Se1 Ru1 C9 153.57(10) yes
C4 Ru1 C9 97.75(17) yes
C5 Ru1 C9 113.52(19) yes
C6 Ru1 C9 61.60(14) yes
C7 Ru1 C9 62.74(15) yes
Se1 Ru1 C10 118.48(10) yes
C4 Ru1 C10 93.09(16) yes
C5 Ru1 C10 151.01(19) yes
C6 Ru1 C10 35.82(14) yes
C7 Ru1 C10 61.45(15) yes
C8 Ru1 C9 37.45(15) yes
C8 Ru1 C10 61.78(15) yes
C9 Ru1 C10 37.49(14) yes
Ru1 Se1 C1 103.54(12) yes
Mo1 N1 N2 120.0(2) yes
Mo1 N1 C11 132.1(3) yes
N2 N1 C11 107.3(3) yes
N1 N2 C13 109.4(3) yes
N1 N2 B1 120.6(3) yes
C13 N2 B1 129.9(4) yes
Mo1 N3 N4 121.4(2) yes
Mo1 N3 C14 131.6(3) yes
N4 N3 C14 106.9(3) yes
N3 N4 C16 109.7(3) yes
N3 N4 B1 119.9(3) yes
C16 N4 B1 130.4(4) yes
Mo1 N5 N6 118.7(2) yes
Mo1 N5 C17 134.3(3) yes
N6 N5 C17 106.9(3) yes
N5 N6 C19 108.9(4) yes
N5 N6 B1 121.0(3) yes
C19 N6 B1 130.1(4) yes
Se1 C1 Mo1 172.9(2) yes
Mo1 C2 O1 177.0(4) yes
Mo1 C3 O2 179.4(4) yes
Ru1 C4 O3 171.9(4) yes
Ru1 C5 O4 177.0(5) yes
Ru1 C6 C7 70.0(3) yes
Ru1 C6 C10 71.0(2) yes
C7 C6 C10 108.8(4) yes
Ru1 C6 C61 127.7(3) yes
C7 C6 C61 125.3(4) yes
C10 C6 C61 125.8(4) yes
Ru1 C7 C6 73.2(3) yes
Ru1 C7 C8 70.7(2) yes
C6 C7 C8 107.0(4) yes
Ru1 C7 C71 128.4(3) yes
C6 C7 C71 126.4(5) yes
C8 C7 C71 126.0(5) yes
Ru1 C8 C7 71.8(2) yes
Ru1 C8 C9 70.8(2) yes
C7 C8 C9 108.4(4) yes
Ru1 C8 C81 126.0(3) yes
C7 C8 C81 125.3(4) yes
C9 C8 C81 126.3(4) yes
Ru1 C9 C8 71.7(2) yes
Ru1 C9 C10 72.8(2) yes
C8 C9 C10 107.0(3) yes
Ru1 C9 C91 126.3(3) yes
C8 C9 C91 126.7(4) yes
C10 C9 C91 125.9(4) yes
Ru1 C10 C9 69.7(2) yes
Ru1 C10 C6 73.1(2) yes
C9 C10 C6 108.8(3) yes
Ru1 C10 C101 127.4(3) yes
C9 C10 C101 125.1(4) yes
C6 C10 C101 125.9(4) yes
N1 C11 C12 109.0(4) yes
N1 C11 C111 122.0(4) yes
C12 C11 C111 129.0(4) yes
C11 C12 C13 106.4(4) yes
C11 C12 H121 127.6 no
C13 C12 H121 126.0 no
C12 C13 N2 107.9(4) yes
C12 C13 C131 128.6(4) yes
N2 C13 C131 123.6(4) yes
N3 C14 C15 109.3(4) yes
N3 C14 C141 122.1(4) yes
C15 C14 C141 128.6(4) yes
C14 C15 C16 106.3(4) yes
C14 C15 H151 127.0 no
C16 C15 H151 126.7 no
C15 C16 N4 107.8(4) yes
C15 C16 C161 129.4(4) yes
N4 C16 C161 122.7(4) yes
N5 C17 C18 109.9(4) yes
N5 C17 C171 121.7(4) yes
C18 C17 C171 128.5(4) yes
C17 C18 C19 106.8(4) yes
C17 C18 H181 126.5 no
C19 C18 H181 126.7 no
N6 C19 C18 107.5(4) yes
N6 C19 C191 122.9(5) yes
C18 C19 C191 129.6(4) yes
C6 C61 H611 111.0 no
C6 C61 H612 108.4 no
H611 C61 H612 109.7 no
C6 C61 H613 109.8 no
H611 C61 H613 108.4 no
H612 C61 H613 109.5 no
C7 C71 H711 109.5 no
C7 C71 H712 110.8 no
H711 C71 H712 108.6 no
C7 C71 H713 110.1 no
H711 C71 H713 109.0 no
H712 C71 H713 108.9 no
C8 C81 H811 109.2 no
C8 C81 H812 109.2 no
H811 C81 H812 109.5 no
C8 C81 H813 109.7 no
H811 C81 H813 109.8 no
H812 C81 H813 109.4 no
C9 C91 H911 109.7 no
C9 C91 H912 111.9 no
H911 C91 H912 111.1 no
C9 C91 H913 107.6 no
H911 C91 H913 107.9 no
H912 C91 H913 108.5 no
C10 C101 H1011 110.7 no
C10 C101 H1012 108.8 no
H1011 C101 H1012 110.3 no
C10 C101 H1013 108.2 no
H1011 C101 H1013 109.0 no
H1012 C101 H1013 109.7 no
C11 C111 H1111 110.3 no
C11 C111 H1112 109.7 no
H1111 C111 H1112 109.4 no
C11 C111 H1113 110.0 no
H1111 C111 H1113 107.5 no
H1112 C111 H1113 109.9 no
C13 C131 H1311 111.3 no
C13 C131 H1312 111.5 no
H1311 C131 H1312 107.6 no
C13 C131 H1313 110.0 no
H1311 C131 H1313 107.8 no
H1312 C131 H1313 108.5 no
C14 C141 H1411 111.4 no
C14 C141 H1412 107.9 no
H1411 C141 H1412 108.1 no
C14 C141 H1413 109.6 no
H1411 C141 H1413 109.9 no
H1412 C141 H1413 109.9 no
C16 C161 H1611 110.4 no
C16 C161 H1612 109.5 no
H1611 C161 H1612 108.3 no
C16 C161 H1613 110.2 no
H1611 C161 H1613 109.0 no
H1612 C161 H1613 109.5 no
C17 C171 H1711 111.8 no
C17 C171 H1712 109.8 no
H1711 C171 H1712 109.9 no
C17 C171 H1713 109.3 no
H1711 C171 H1713 107.7 no
H1712 C171 H1713 108.2 no
C19 C191 H1911 109.6 no
C19 C191 H1912 107.2 no
H1911 C191 H1912 111.5 no
C19 C191 H1913 110.5 no
H1911 C191 H1913 109.2 no
H1912 C191 H1913 108.9 no
N2 B1 N4 107.6(3) yes
N2 B1 N6 109.6(3) yes
N4 B1 N6 110.1(4) yes
N2 B1 H11 109.2 no
N4 B1 H11 108.6 no
N6 B1 H11 111.7 no

loop_
_geom_bond_atom_site_label_1
_geom_bond_atom_site_label_2
_geom_bond_distance
_geom_bond_publ_flag
Mo1 N1 2.239(3) yes
Mo1 N3 2.236(3) yes
Mo1 N5 2.300(3) yes
Mo1 C1 1.841(4) yes
Mo1 C2 1.996(4) yes
Mo1 C3 1.977(4) yes
Ru1 Se1 2.5404(4) yes
Ru1 C4 1.907(4) yes
Ru1 C5 1.879(5) yes
Ru1 C6 2.281(4) yes
Ru1 C7 2.239(4) yes
Ru1 C8 2.224(4) yes
Ru1 C9 2.213(3) yes
Ru1 C10 2.254(4) yes
Se1 C1 1.825(4) yes
O1 C2 1.146(5) yes
O2 C3 1.156(5) yes
O3 C4 1.135(5) yes
O4 C5 1.132(6) yes
N1 N2 1.374(4) yes
N1 C11 1.336(5) yes
N2 C13 1.359(5) yes
N2 B1 1.548(5) yes
N3 N4 1.366(4) yes
N3 C14 1.351(5) yes
N4 C16 1.358(5) yes
N4 B1 1.542(6) yes
N5 N6 1.380(5) yes
N5 C17 1.340(5) yes
N6 C19 1.376(5) yes
N6 B1 1.532(7) yes
C6 C7 1.429(6) yes
C6 C10 1.395(6) yes
C6 C61 1.509(6) yes
C7 C8 1.434(6) yes
C7 C71 1.505(6) yes
C8 C9 1.424(6) yes
C8 C81 1.507(6) yes
C9 C10 1.436(5) yes
C9 C91 1.499(6) yes
C10 C101 1.514(6) yes
C11 C12 1.409(6) yes
C11 C111 1.487(6) yes
C12 C13 1.368(6) yes
C12 H121 0.917 no
C13 C131 1.494(6) yes
C14 C15 1.396(6) yes
C14 C141 1.492(6) yes
C15 C16 1.375(6) yes
C15 H151 0.929 no
C16 C161 1.495(6) yes
C17 C18 1.391(6) yes
C17 C171 1.501(7) yes
C18 C19 1.370(7) yes
C18 H181 0.926 no
C19 C191 1.488(7) yes
C61 H611 0.969 no
C61 H612 0.952 no
C61 H613 0.936 no
C71 H711 0.950 no
C71 H712 0.959 no
C71 H713 0.952 no
C81 H811 0.956 no
C81 H812 0.948 no
C81 H813 0.951 no
C91 H911 0.960 no
C91 H912 0.952 no
C91 H913 0.950 no
C101 H1011 0.959 no
C101 H1012 0.953 no
C101 H1013 0.950 no
C111 H1111 0.947 no
C111 H1112 0.961 no
C111 H1113 0.958 no
C131 H1311 0.958 no
C131 H1312 0.957 no
C131 H1313 0.958 no
C141 H1411 0.967 no
C141 H1412 0.951 no
C141 H1413 0.956 no
C161 H1611 0.955 no
C161 H1612 0.969 no
C161 H1613 0.957 no
C171 H1711 0.952 no
C171 H1712 0.960 no
C171 H1713 0.949 no
C191 H1911 0.950 no
C191 H1912 0.960 no
C191 H1913 0.951 no
B1 H11 1.087 no

loop_
_geom_hbond_atom_site_label_D
_geom_hbond_atom_site_label_H
_geom_hbond_atom_site_label_A
_geom_hbond_site_symmetry_A
_geom_hbond_angle_DHA
_geom_hbond_distance_DH
_geom_hbond_distance_HA
_geom_hbond_distance_DA
_geom_hbond_publ_flag
C131 H1311 O2 1_454 132 0.96 2.55 3.278(7) yes
